data_7230795
loop_
_publ_author_name
'Wojnarska, Joanna'
'Gryl, Marlena'
'Seidler, Tomasz'
'Stadnicka, Katarzyna M.'

_publ_section_title
;
 Crystal engineering, optical properties and electron density distribution
 of polar multicomponent materials containing sulfanilamide
;
_journal_issue 26
_journal_name_full CrystEngComm
_journal_page_first 3638
_journal_paper_doi 10.1039/C8CE00568K
_journal_volume 20
_journal_year 2018
_chemical_formula_moiety 'C6 H9 N2 O2 S, H2 N O3 S'
_chemical_formula_sum 'C6 H11 N3 O5 S2'
_chemical_formula_weight 269.30
_chemical_name_common 'sulfanilamid sulfamic acid salt'
_chemical_name_systematic '4-aminobenzenosulfonamid sulfamic acid salt'
_space_group_crystal_system monoclinic
_space_group_IT_number 4
_space_group_name_Hall 'P 2yb'
_space_group_name_H-M_alt 'P 1 21 1'
_symmetry_space_group_name_Hall 'P 2yb'
_symmetry_space_group_name_H-M 'P 1 21 1'
_atom_sites_solution_hydrogens mixed
_audit_creation_method SHELXL-2014/7
_audit_update_record
;
2018-03-28 deposited with the CCDC.
2018-05-29 downloaded from the CCDC.
;
_cell_angle_alpha 90
_cell_angle_beta 96.724(3)
_cell_angle_gamma 90
_cell_formula_units_Z 2
_cell_length_a 4.81720(10)
_cell_length_b 9.6864(3)
_cell_length_c 11.2302(3)
_cell_measurement_reflns_used 4822
_cell_measurement_temperature 130(2)
_cell_measurement_theta_max 31.2860
_cell_measurement_theta_min 3.6410
_cell_volume 520.41(2)
_computing_cell_refinement 'CrysAlisPro 1.171.38.41r (Rigaku OD, 2015)'
_computing_data_collection 'CrysAlisPro 1.171.38.41r (Rigaku OD, 2015)'
_computing_data_reduction 'CrysAlisPro 1.171.38.41r (Rigaku OD, 2015)'
_computing_molecular_graphics 'Mercury (Macrae, 2008)'
_computing_structure_refinement 'SHELXL-2014/7 (Sheldrick, 2014)'
_computing_structure_solution 'SIR92 (Altomare, 1994)'
_diffrn_ambient_temperature 130(2)
_diffrn_detector 'CCD plate'
_diffrn_detector_area_resol_mean 10.3756
_diffrn_detector_type Atlas
_diffrn_measured_fraction_theta_full 0.998
_diffrn_measured_fraction_theta_max 0.964
_diffrn_measurement_device 'four-circle diffractometer'
_diffrn_measurement_device_type 'SuperNova, Dual, Cu at zero, Atlas'
_diffrn_measurement_method '\w scan'
_diffrn_radiation_monochromator mirror
_diffrn_radiation_probe x-ray
_diffrn_radiation_type MoK\a
_diffrn_radiation_wavelength 0.71073
_diffrn_reflns_av_R_equivalents 0.0523
_diffrn_reflns_av_unetI/netI 0.0432
_diffrn_reflns_Laue_measured_fraction_full 0.998
_diffrn_reflns_Laue_measured_fraction_max 0.964
_diffrn_reflns_limit_h_max 7
_diffrn_reflns_limit_h_min -7
_diffrn_reflns_limit_k_max 14
_diffrn_reflns_limit_k_min -13
_diffrn_reflns_limit_l_max 16
_diffrn_reflns_limit_l_min -16
_diffrn_reflns_number 15834
_diffrn_reflns_point_group_measured_fraction_full 0.998
_diffrn_reflns_point_group_measured_fraction_max 0.946
_diffrn_reflns_theta_full 25.242
_diffrn_reflns_theta_max 31.805
_diffrn_reflns_theta_min 3.654
_diffrn_source 'micro-focus sealed X-ray tube'
_diffrn_source_type 'SuperNova (Mo) X-ray Source'
_exptl_absorpt_coefficient_mu 0.523
_exptl_absorpt_correction_T_max 1.00000
_exptl_absorpt_correction_T_min 0.59494
_exptl_absorpt_correction_type multi-scan
_exptl_absorpt_process_details
;
CrysAlisPro 1.171.38.41r (Rigaku Oxford Diffraction, 2015)
Empirical absorption correction using spherical harmonics,
 implemented in SCALE3 ABSPACK scaling algorithm.
;
_exptl_crystal_colour colorless
_exptl_crystal_density_diffrn 1.719
_exptl_crystal_density_meas ?
_exptl_crystal_description block
_exptl_crystal_F_000 280
_exptl_crystal_size_max 0.500
_exptl_crystal_size_mid 0.200
_exptl_crystal_size_min 0.180
_refine_diff_density_max 0.450
_refine_diff_density_min -0.345
_refine_diff_density_rms 0.082
_refine_ls_abs_structure_details
;
 Flack x determined using 1277 quotients [(I+)-(I-)]/[(I+)+(I-)]
 (Parsons, Flack and Wagner, Acta Cryst. B69 (2013) 249-259).
;
_refine_ls_abs_structure_Flack -0.02(4)
_refine_ls_extinction_method none
_refine_ls_goodness_of_fit_ref 1.058
_refine_ls_hydrogen_treatment mixed
_refine_ls_matrix_type full
_refine_ls_number_parameters 166
_refine_ls_number_reflns 3370
_refine_ls_number_restraints 1
_refine_ls_restrained_S_all 1.058
_refine_ls_R_factor_all 0.0474
_refine_ls_R_factor_gt 0.0364
_refine_ls_shift/su_max 0.000
_refine_ls_shift/su_mean 0.000
_refine_ls_structure_factor_coef Fsqd
_refine_ls_weighting_details 'w=1/[\s^2^(Fo^2^)+(0.0347P)^2^+0.3181P] where P=(Fo^2^+2Fc^2^)/3'
_refine_ls_weighting_scheme calc
_refine_ls_wR_factor_gt 0.0766
_refine_ls_wR_factor_ref 0.0852
_reflns_Friedel_coverage 0.864
_reflns_Friedel_fraction_full 0.999
_reflns_Friedel_fraction_max 0.925
_reflns_number_gt 3014
_reflns_number_total 3370
_reflns_threshold_expression 'I > 2\s(I)'
_cod_data_source_file c8ce00568k2.cif
_cod_data_source_block shelx
_cod_depositor_comments
;
The following automatic conversions were performed:

'_exptl_crystal_density_meas' value 'not measured' was changed to '?'
- the value is perceived as not measured.

Automatic conversion script
Id: cif_fix_values 4973 2017-02-22 13:04:09Z antanas 

 Adding full bibliography for 7230795--7230796.cif.
;
_cod_database_code 7230795
_shelx_shelxl_version_number 2014/7
_shelx_space_group_comment
;
The symmetry employed for this shelxl refinement is uniquely defined
by the following loop, which should always be used as a source of
symmetry information in preference to the above space-group names.
They are only intended as comments.
;
_shelx_estimated_absorpt_t_min 0.780
_shelx_estimated_absorpt_t_max 0.912

loop_
_space_group_symop_operation_xyz
'x, y, z'
'-x, y+1/2, -z'

loop_
_atom_site_label
_atom_site_type_symbol
_atom_site_fract_x
_atom_site_fract_y
_atom_site_fract_z
_atom_site_U_iso_or_equiv
_atom_site_adp_type
_atom_site_occupancy
_atom_site_site_symmetry_order
_atom_site_calc_flag
_atom_site_refinement_flags_posn
_atom_site_refinement_flags_adp
S2 S 0.14043(14) 1.42372(7) 0.64194(6) 0.01141(15) Uani 1 1 d . .
S1 S 0.71819(15) 1.14636(8) 0.94296(7) 0.01297(16) Uani 1 1 d . .
O2 O 1.0188(4) 1.1493(3) 0.9697(2) 0.0195(5) Uani 1 1 d . .
O21 O 0.0587(5) 1.2992(2) 0.5712(2) 0.0166(5) Uani 1 1 d . .
O1 O 0.5776(5) 1.2701(2) 0.8981(2) 0.0171(5) Uani 1 1 d . .
O22 O -0.0034(5) 1.5465(2) 0.5934(2) 0.0153(5) Uani 1 1 d . .
O23 O 0.4429(4) 1.4402(3) 0.6595(2) 0.0185(5) Uani 1 1 d . .
N1 N 0.5958(6) 1.1036(3) 1.0640(3) 0.0175(6) Uani 1 1 d . .
H11 H 0.423(10) 1.093(4) 1.061(4) 0.021 Uiso 1 1 d . U
H12 H 0.684(9) 1.037(5) 1.100(4) 0.021 Uiso 1 1 d . U
N2 N 0.0467(6) 1.4055(3) 0.7775(2) 0.0146(5) Uani 1 1 d . .
H21 H -0.123(9) 1.400(4) 0.773(4) 0.018 Uiso 1 1 d . U
H22 H 0.135(8) 1.338(4) 0.812(4) 0.018 Uiso 1 1 d . U
N4 N 0.4990(6) 0.7193(3) 0.5590(3) 0.0138(5) Uani 1 1 d . .
H41 H 0.318(9) 0.732(4) 0.517(4) 0.017 Uiso 1 1 d . U
H42 H 0.495(8) 0.634(5) 0.581(3) 0.017 Uiso 1 1 d . U
H43 H 0.624(9) 0.725(4) 0.522(4) 0.017 Uiso 1 1 d . U
C1 C 0.6450(6) 1.0175(3) 0.8322(3) 0.0128(5) Uani 1 1 d . .
C6 C 0.8048(7) 0.8983(3) 0.8380(3) 0.0189(7) Uani 1 1 d . .
H6 H 0.947194 0.884625 0.902914 0.028 Uiso 1 1 calc R U
C4 C 0.5459(6) 0.8213(3) 0.6562(3) 0.0136(6) Uani 1 1 d . .
C5 C 0.7567(7) 0.7988(3) 0.7490(3) 0.0185(6) Uani 1 1 d . .
H5 H 0.866125 0.717077 0.751742 0.028 Uiso 1 1 calc R U
C2 C 0.4331(7) 1.0383(4) 0.7392(3) 0.0201(7) Uani 1 1 d . .
H2 H 0.322736 1.119705 0.736760 0.030 Uiso 1 1 calc R U
C3 C 0.3830(7) 0.9392(4) 0.6497(3) 0.0197(7) Uani 1 1 d . .
H3 H 0.239328 0.952335 0.585219 0.030 Uiso 1 1 calc R U

loop_
_atom_site_aniso_label
_atom_site_aniso_U_11
_atom_site_aniso_U_22
_atom_site_aniso_U_33
_atom_site_aniso_U_23
_atom_site_aniso_U_13
_atom_site_aniso_U_12
S2 0.0095(3) 0.0116(3) 0.0132(3) 0.0009(3) 0.0015(2) 0.0001(3)
S1 0.0110(3) 0.0129(3) 0.0149(3) 0.0004(3) 0.0007(3) -0.0001(3)
O2 0.0102(10) 0.0221(11) 0.0255(12) -0.0052(11) -0.0002(8) -0.0005(9)
O21 0.0203(11) 0.0122(10) 0.0176(11) -0.0034(8) 0.0030(9) -0.0003(9)
O1 0.0157(11) 0.0140(11) 0.0211(12) 0.0021(8) 0.0003(9) 0.0009(8)
O22 0.0146(11) 0.0121(10) 0.0186(11) 0.0027(8) -0.0010(9) 0.0017(8)
O23 0.0085(10) 0.0268(14) 0.0202(10) 0.0054(10) 0.0013(8) -0.0012(9)
N1 0.0161(14) 0.0215(14) 0.0149(13) 0.0024(10) 0.0023(11) 0.0050(11)
N2 0.0120(12) 0.0173(14) 0.0149(11) 0.0022(10) 0.0025(9) -0.0005(10)
N4 0.0114(12) 0.0127(13) 0.0175(13) -0.0004(10) 0.0029(10) -0.0016(9)
C1 0.0121(13) 0.0116(14) 0.0146(13) -0.0013(10) 0.0012(11) -0.0019(10)
C6 0.0184(15) 0.0182(17) 0.0186(14) -0.0005(12) -0.0041(12) 0.0039(12)
C4 0.0128(13) 0.0135(14) 0.0148(14) -0.0010(11) 0.0030(11) -0.0020(11)
C5 0.0189(15) 0.0147(15) 0.0208(16) -0.0002(12) -0.0025(12) 0.0046(12)
C2 0.0190(16) 0.0175(16) 0.0221(16) -0.0026(13) -0.0044(13) 0.0075(12)
C3 0.0186(15) 0.0181(17) 0.0211(14) -0.0029(13) -0.0038(12) 0.0038(12)

loop_
_atom_type_symbol
_atom_type_description
_atom_type_scat_dispersion_real
_atom_type_scat_dispersion_imag
_atom_type_scat_source
C C 0.0033 0.0016 'International Tables Vol C Tables 4.2.6.8 and 6.1.1.4'
H H 0.0000 0.0000 'International Tables Vol C Tables 4.2.6.8 and 6.1.1.4'
N N 0.0061 0.0033 'International Tables Vol C Tables 4.2.6.8 and 6.1.1.4'
O O 0.0106 0.0060 'International Tables Vol C Tables 4.2.6.8 and 6.1.1.4'
S S 0.1246 0.1234 'International Tables Vol C Tables 4.2.6.8 and 6.1.1.4'

loop_
_geom_angle_atom_site_label_1
_geom_angle_atom_site_label_2
_geom_angle_atom_site_label_3
_geom_angle
O22 S2 O23 112.80(14)
O22 S2 O21 112.54(13)
O23 S2 O21 111.27(15)
O22 S2 N2 105.35(14)
O23 S2 N2 105.36(14)
O21 S2 N2 109.02(14)
O1 S1 O2 118.42(16)
O1 S1 N1 107.94(15)
O2 S1 N1 106.81(15)
O1 S1 C1 107.16(15)
O2 S1 C1 105.80(14)
N1 S1 C1 110.64(15)
S1 N1 H11 118(3)
S1 N1 H12 113(3)
H11 N1 H12 111(4)
S2 N2 H21 110(3)
S2 N2 H22 109(3)
H21 N2 H22 115(4)
C4 N4 H41 110(2)
C4 N4 H42 116(3)
H41 N4 H42 103(4)
C4 N4 H43 107(3)
H41 N4 H43 117(4)
H42 N4 H43 105(4)
C6 C1 C2 120.8(3)
C6 C1 S1 119.4(2)
C2 C1 S1 119.7(2)
C1 C6 C5 120.0(3)
C1 C6 H6 120.0
C5 C6 H6 120.0
C3 C4 C5 122.0(3)
C3 C4 N4 118.6(3)
C5 C4 N4 119.3(3)
C4 C5 C6 118.6(3)
C4 C5 H5 120.7
C6 C5 H5 120.7
C1 C2 C3 119.6(3)
C1 C2 H2 120.2
C3 C2 H2 120.2
C4 C3 C2 118.9(3)
C4 C3 H3 120.6
C2 C3 H3 120.6

loop_
_geom_bond_atom_site_label_1
_geom_bond_atom_site_label_2
_geom_bond_distance
S2 O22 1.450(2)
S2 O23 1.456(2)
S2 O21 1.473(2)
S2 N2 1.647(3)
S1 O1 1.439(2)
S1 O2 1.444(2)
S1 N1 1.598(3)
S1 C1 1.768(3)
N1 H11 0.83(5)
N1 H12 0.85(5)
N2 H21 0.82(4)
N2 H22 0.85(4)
N4 C4 1.470(4)
N4 H41 0.95(4)
N4 H42 0.86(5)
N4 H43 0.77(4)
C1 C6 1.385(4)
C1 C2 1.387(4)
C6 C5 1.388(5)
C6 H6 0.9500
C4 C3 1.383(5)
C4 C5 1.385(5)
C5 H5 0.9500
C2 C3 1.390(5)
C2 H2 0.9500
C3 H3 0.9500

loop_
_geom_hbond_atom_site_label_D
_geom_hbond_atom_site_label_H
_geom_hbond_atom_site_label_A
_geom_hbond_distance_DH
_geom_hbond_distance_HA
_geom_hbond_distance_DA
_geom_hbond_angle_DHA
_geom_hbond_site_symmetry_A
_geom_hbond_publ_flag
N1 H11 O2 0.83(5) 2.16(4) 2.890(4) 146(4) 1_455 yes
N1 H12 N2 0.85(5) 2.18(5) 3.017(4) 166(4) 2_647 yes
N2 H21 O1 0.82(4) 2.47(4) 3.062(4) 131(4) 1_455 yes
N2 H21 O23 0.82(4) 2.35(4) 3.070(3) 147(4) 1_455 yes
N2 H22 O1 0.85(4) 2.33(4) 3.047(4) 142(3) . yes
N4 H41 O21 0.95(4) 2.07(4) 3.006(4) 169(4) 2_546 yes
N4 H42 O23 0.86(5) 2.10(5) 2.954(4) 170(4) 1_545 yes
N4 H43 O21 0.77(4) 2.08(4) 2.830(4) 164(4) 2_646 yes
C5 H5 O22 0.95 2.56 3.292(4) 134.1 1_645 yes
C3 H3 O21 0.95 2.60 3.360(4) 137.3 2_546 yes
C3 H3 O22 0.95 2.37 3.273(4) 158.7 2_546 yes

loop_
_geom_torsion_atom_site_label_1
_geom_torsion_atom_site_label_2
_geom_torsion_atom_site_label_3
_geom_torsion_atom_site_label_4
_geom_torsion
O1 S1 C1 C6 164.7(3)
O2 S1 C1 C6 37.4(3)
N1 S1 C1 C6 -77.9(3)
O1 S1 C1 C2 -13.9(3)
O2 S1 C1 C2 -141.1(3)
N1 S1 C1 C2 103.6(3)
C2 C1 C6 C5 1.1(5)
S1 C1 C6 C5 -177.4(3)
C3 C4 C5 C6 0.0(5)
N4 C4 C5 C6 177.8(3)
C1 C6 C5 C4 -0.6(5)
C6 C1 C2 C3 -1.0(5)
S1 C1 C2 C3 177.5(3)
C5 C4 C3 C2 0.1(5)
N4 C4 C3 C2 -177.8(3)
C1 C2 C3 C4 0.4(5)
